data_4070507
loop_
_publ_author_name
'Carr, Michael J.'
'McGrath, Thomas D.'
'Stone, F. Gordon A.'

_publ_section_title
;
 Synthesis and Reactivity of 10-Vertexarachno-Platinacarboranes
;
_journal_issue 9
_journal_name_full Organometallics
_journal_page_first 2099
_journal_paper_doi 10.1021/om7012056
_journal_volume 27
_journal_year 2008
_chemical_formula_moiety 'C27 H36 B8 P2 Pt'
_chemical_formula_sum 'C27 H36 B8 P2 Pt'
_chemical_formula_weight 704.07
_chemical_name_systematic
; 
 ? 
;
_space_group_IT_number 14
_symmetry_cell_setting monoclinic
_symmetry_space_group_name_Hall '-P 2ybc'
_symmetry_space_group_name_H-M 'P 1 21/c 1'
_atom_sites_solution_hydrogens geom
_atom_sites_solution_primary direct
_atom_sites_solution_secondary difmap
_audit_creation_method SHELXL-97
_cell_angle_alpha 90.00
_cell_angle_beta 123.1870(10)
_cell_angle_gamma 90.00
_cell_formula_units_Z 4
_cell_length_a 11.4458(3)
_cell_length_b 20.8605(5)
_cell_length_c 16.5321(4)
_cell_measurement_reflns_used 9980
_cell_measurement_temperature 110(2)
_cell_measurement_theta_max 28.67
_cell_measurement_theta_min 2.34
_cell_volume 3303.44(15)
_computing_cell_refinement
;
  Bruker APEX2 (Bruker, 2003)
;
_computing_data_collection
;
  Bruker APEX2 (Bruker, 2003)
;
_computing_data_reduction
;
  Bruker APEX2 (Bruker, 2003)
;
_computing_molecular_graphics
;
  ORTEP3 for Windows (Farrugia, 1997)
  XSeed (Barbour, 2001)
;
_computing_publication_material
;
  enCIFer (CCDC, 2002)
;
_computing_structure_refinement
;
  SHELXS-97 (Sheldrick, 1986)
;
_computing_structure_solution
;
  SHELXS-97 (Sheldrick, 1986)
;
_diffrn_ambient_temperature 110(2)
_diffrn_measured_fraction_theta_full 0.996
_diffrn_measured_fraction_theta_max 0.993
_diffrn_measurement_device_type 'Bruker-Nonius X8 APEX CCD area detector'
_diffrn_measurement_method 'phi and omega scans'
_diffrn_radiation_monochromator graphite
_diffrn_radiation_source 'fine-focus sealed tube'
_diffrn_radiation_type MoK\a
_diffrn_radiation_wavelength 0.71073
_diffrn_reflns_av_R_equivalents 0.0556
_diffrn_reflns_av_sigmaI/netI 0.0438
_diffrn_reflns_limit_h_max 15
_diffrn_reflns_limit_h_min -14
_diffrn_reflns_limit_k_max 27
_diffrn_reflns_limit_k_min -28
_diffrn_reflns_limit_l_max 22
_diffrn_reflns_limit_l_min -21
_diffrn_reflns_number 50779
_diffrn_reflns_theta_full 25.00
_diffrn_reflns_theta_max 28.67
_diffrn_reflns_theta_min 2.05
_exptl_absorpt_coefficient_mu 4.360
_exptl_absorpt_correction_T_max 0.6340
_exptl_absorpt_correction_T_min 0.1281
_exptl_absorpt_correction_type multi-scan
_exptl_absorpt_process_details 'SADABS (Bruker, 2003)'
_exptl_crystal_colour colourless
_exptl_crystal_density_diffrn 1.416
_exptl_crystal_density_method 'not measured'
_exptl_crystal_description Prism
_exptl_crystal_F_000 1384
_exptl_crystal_size_max 0.80
_exptl_crystal_size_mid 0.16
_exptl_crystal_size_min 0.12
_refine_diff_density_max 1.498
_refine_diff_density_min -0.749
_refine_diff_density_rms 0.125
_refine_ls_extinction_method none
_refine_ls_goodness_of_fit_ref 1.058
_refine_ls_hydrogen_treatment mixed
_refine_ls_matrix_type full
_refine_ls_number_parameters 359
_refine_ls_number_reflns 8451
_refine_ls_number_restraints 0
_refine_ls_restrained_S_all 1.058
_refine_ls_R_factor_all 0.0379
_refine_ls_R_factor_gt 0.0285
_refine_ls_shift/su_max 0.001
_refine_ls_shift/su_mean 0.000
_refine_ls_structure_factor_coef Fsqd
_refine_ls_weighting_details 'calc w=1/[\s^2^(Fo^2^)+(0.0243P)^2^+0.0000P] where P=(Fo^2^+2Fc^2^)/3'
_refine_ls_weighting_scheme calc
_refine_ls_wR_factor_gt 0.0569
_refine_ls_wR_factor_ref 0.0598
_reflns_number_gt 6960
_reflns_number_total 8451
_reflns_threshold_expression >2sigma(I)
_cod_data_source_file cif.cif
_cod_data_source_block 7
_cod_depositor_comments
;
The following automatic conversions were performed:

'_symmetry_cell_setting' value 'Monoclinic' changed to 'monoclinic'
according to /home/saulius/struct/CIF-dictionaries/cif_core.dic
dictionary named 'cif_core.dic' version 2.4.1 from 2010-06-29.

Automatic conversion script
Id: cif_fix_values 1715 2011-07-08 13:25:40Z adriana 
;
_cod_original_cell_volume 3303.44(14)
_cod_original_sg_symbol_H-M P21/c
_cod_database_code 4070507

loop_
_symmetry_equiv_pos_as_xyz
'x, y, z'
'-x, y+1/2, -z+1/2'
'-x, -y, -z'
'x, -y-1/2, z-1/2'

loop_
_atom_site_label
_atom_site_type_symbol
_atom_site_fract_x
_atom_site_fract_y
_atom_site_fract_z
_atom_site_U_iso_or_equiv
_atom_site_adp_type
_atom_site_occupancy
_atom_site_symmetry_multiplicity
_atom_site_calc_flag
_atom_site_refinement_flags
Pt9 Pt -0.379152(11) -0.140493(5) 0.234950(8) 0.01251(4) Uani 1 1 d .
P91 P -0.25090(8) -0.07481(4) 0.36508(5) 0.01360(16) Uani 1 1 d .
P92 P -0.18191(8) -0.20206(4) 0.30338(5) 0.01342(16) Uani 1 1 d .
C6 C -0.5623(4) -0.09084(17) -0.0177(3) 0.0231(7) Uani 1 1 d .
C11 C -0.2612(3) 0.01194(14) 0.3573(2) 0.0157(6) Uani 1 1 d .
C12 C -0.2180(3) 0.04422(15) 0.3040(2) 0.0191(7) Uani 1 1 d .
H12 H -0.1825 0.0207 0.2727 0.023 Uiso 1 1 calc R
C13 C -0.2269(3) 0.11039(16) 0.2966(2) 0.0228(7) Uani 1 1 d .
H13 H -0.1956 0.1321 0.2613 0.027 Uiso 1 1 calc R
C14 C -0.2807(3) 0.14527(15) 0.3401(2) 0.0206(7) Uani 1 1 d .
H14 H -0.2872 0.1906 0.3341 0.025 Uiso 1 1 calc R
C15 C -0.3249(3) 0.11386(16) 0.3922(2) 0.0239(7) Uani 1 1 d .
H15 H -0.3615 0.1376 0.4225 0.029 Uiso 1 1 calc R
C16 C -0.3159(3) 0.04745(15) 0.4004(2) 0.0196(7) Uani 1 1 d .
H16 H -0.3475 0.0261 0.4357 0.024 Uiso 1 1 calc R
C17 C -0.2833(3) -0.09637(14) 0.4577(2) 0.0150(6) Uani 1 1 d .
C18 C -0.1867(3) -0.08256(16) 0.5547(2) 0.0230(7) Uani 1 1 d .
H18 H -0.1029 -0.0606 0.5733 0.028 Uiso 1 1 calc R
C19 C -0.2121(4) -0.10065(17) 0.6244(2) 0.0270(8) Uani 1 1 d .
H19 H -0.1445 -0.0918 0.6906 0.032 Uiso 1 1 calc R
C20 C -0.3342(4) -0.13122(16) 0.5986(3) 0.0272(8) Uani 1 1 d .
H20 H -0.3515 -0.1430 0.6466 0.033 Uiso 1 1 calc R
C21 C -0.4317(4) -0.14476(17) 0.5025(3) 0.0284(8) Uani 1 1 d .
H21 H -0.5161 -0.1659 0.4846 0.034 Uiso 1 1 calc R
C22 C -0.4072(4) -0.12769(15) 0.4321(2) 0.0231(7) Uani 1 1 d .
H22 H -0.4748 -0.1373 0.3662 0.028 Uiso 1 1 calc R
C23 C -0.0657(3) -0.09509(14) 0.4208(2) 0.0162(6) Uani 1 1 d .
H23A H -0.0313 -0.0773 0.3820 0.019 Uiso 1 1 calc R
H23B H -0.0087 -0.0771 0.4869 0.019 Uiso 1 1 calc R
C24 C -0.0554(3) -0.16817(15) 0.4240(2) 0.0169(6) Uani 1 1 d .
H24A H -0.0749 -0.1850 0.4715 0.020 Uiso 1 1 calc R
H24B H 0.0404 -0.1812 0.4450 0.020 Uiso 1 1 calc R
C25 C -0.2037(3) -0.28443(14) 0.3300(2) 0.0147(6) Uani 1 1 d .
C26 C -0.3259(3) -0.30144(15) 0.3239(2) 0.0198(7) Uani 1 1 d .
H26 H -0.3979 -0.2707 0.3040 0.024 Uiso 1 1 calc R
C27 C -0.3423(4) -0.36351(16) 0.3471(2) 0.0257(8) Uani 1 1 d .
H27 H -0.4257 -0.3752 0.3429 0.031 Uiso 1 1 calc R
C28 C -0.2373(4) -0.40805(16) 0.3762(2) 0.0278(8) Uani 1 1 d .
H28 H -0.2490 -0.4505 0.3916 0.033 Uiso 1 1 calc R
C29 C -0.1151(4) -0.39126(16) 0.3830(2) 0.0256(8) Uani 1 1 d .
H29 H -0.0428 -0.4220 0.4036 0.031 Uiso 1 1 calc R
C30 C -0.0985(3) -0.32928(15) 0.3597(2) 0.0189(7) Uani 1 1 d .
H30 H -0.0149 -0.3177 0.3641 0.023 Uiso 1 1 calc R
C31 C -0.0893(3) -0.20923(14) 0.2421(2) 0.0153(6) Uani 1 1 d .
C32 C 0.0558(3) -0.21167(16) 0.2916(2) 0.0234(7) Uani 1 1 d .
H32 H 0.1111 -0.2087 0.3601 0.028 Uiso 1 1 calc R
C33 C 0.1194(3) -0.21843(17) 0.2408(2) 0.0270(8) Uani 1 1 d .
H33 H 0.2184 -0.2200 0.2751 0.032 Uiso 1 1 calc R
C34 C 0.0412(4) -0.22291(16) 0.1413(2) 0.0255(8) Uani 1 1 d .
H34 H 0.0855 -0.2266 0.1070 0.031 Uiso 1 1 calc R
C35 C -0.1024(4) -0.22191(19) 0.0927(2) 0.0326(9) Uani 1 1 d .
H35 H -0.1574 -0.2260 0.0243 0.039 Uiso 1 1 calc R
C36 C -0.1667(3) -0.21496(17) 0.1424(2) 0.0256(8) Uani 1 1 d .
H36 H -0.2658 -0.2141 0.1076 0.031 Uiso 1 1 calc R
B1 B -0.6981(4) -0.18118(18) 0.0319(3) 0.0203(8) Uani 1 1 d .
H1 H -0.7811 -0.2190 0.0026 0.024 Uiso 1 1 calc R
B2 B -0.7141(4) -0.11320(19) -0.0357(3) 0.0214(8) Uani 1 1 d .
H2 H -0.8119 -0.1064 -0.1089 0.026 Uiso 1 1 calc R
B3 B -0.7211(4) -0.10215(18) 0.0660(3) 0.0208(8) Uani 1 1 d .
H3 H -0.8200 -0.0869 0.0592 0.025 Uiso 1 1 calc R
B4 B -0.6033(4) -0.15762(17) 0.1546(3) 0.0176(7) Uani 1 1 d .
H4 H -0.6297 -0.1803 0.2041 0.021 Uiso 1 1 calc R
B5 B -0.5902(4) -0.17235(18) -0.0154(3) 0.0193(8) Uani 1 1 d .
H5 H -0.5524 -0.2007 -0.0542 0.023 Uiso 1 1 calc R
B7 B -0.6248(4) -0.04709(18) 0.0405(3) 0.0214(8) Uani 1 1 d .
H7 H -0.6078 0.0056 0.0382 0.026 Uiso 1 1 calc R
B8 B -0.5610(3) -0.07436(18) 0.1677(3) 0.0175(7) Uani 1 1 d .
H8 H -0.5268 -0.0339 0.2205 0.021 Uiso 1 1 calc R
B10 B -0.5203(4) -0.20567(17) 0.1106(3) 0.0180(7) Uani 1 1 d .
H10 H -0.4582 -0.2508 0.1262 0.022 Uiso 1 1 calc R
H6A H -0.463(3) -0.0881(14) 0.035(2) 0.016(8) Uiso 1 1 d .
H6B H -0.582(3) -0.0706(16) -0.075(2) 0.023(9) Uiso 1 1 d .
H51 H -0.478(4) -0.1837(17) 0.066(3) 0.044(11) Uiso 1 1 d .
H78 H -0.509(3) -0.0464(15) 0.123(2) 0.022(9) Uiso 1 1 d .

loop_
_atom_site_aniso_label
_atom_site_aniso_U_11
_atom_site_aniso_U_22
_atom_site_aniso_U_33
_atom_site_aniso_U_23
_atom_site_aniso_U_13
_atom_site_aniso_U_12
Pt9 0.01073(6) 0.01450(6) 0.01080(6) -0.00113(5) 0.00494(5) 0.00033(5)
P91 0.0136(4) 0.0147(4) 0.0124(4) -0.0018(3) 0.0071(3) -0.0010(3)
P92 0.0129(4) 0.0148(4) 0.0112(4) -0.0005(3) 0.0057(3) 0.0007(3)
C6 0.0222(19) 0.0299(19) 0.0200(18) 0.0040(15) 0.0133(16) 0.0005(14)
C11 0.0138(15) 0.0172(15) 0.0126(15) -0.0027(12) 0.0049(13) -0.0025(12)
C12 0.0214(17) 0.0195(16) 0.0171(16) -0.0015(13) 0.0111(14) 0.0005(13)
C13 0.0277(19) 0.0210(17) 0.0189(17) 0.0020(13) 0.0122(15) -0.0037(14)
C14 0.0178(17) 0.0159(16) 0.0216(17) 0.0002(13) 0.0068(14) 0.0000(13)
C15 0.0255(19) 0.0224(17) 0.0230(18) -0.0035(14) 0.0127(15) 0.0020(14)
C16 0.0206(17) 0.0192(16) 0.0219(17) -0.0007(13) 0.0134(14) -0.0013(13)
C17 0.0173(16) 0.0138(15) 0.0148(15) 0.0014(11) 0.0095(13) 0.0008(12)
C18 0.0225(18) 0.0283(18) 0.0190(17) -0.0030(14) 0.0119(14) -0.0058(14)
C19 0.031(2) 0.032(2) 0.0149(16) -0.0003(14) 0.0102(15) -0.0035(15)
C20 0.037(2) 0.031(2) 0.0238(18) 0.0045(15) 0.0231(17) 0.0007(16)
C21 0.0247(19) 0.036(2) 0.0279(19) 0.0029(16) 0.0166(16) -0.0064(16)
C22 0.0232(18) 0.0292(19) 0.0183(17) -0.0015(14) 0.0124(15) -0.0019(14)
C23 0.0132(15) 0.0167(15) 0.0149(15) -0.0031(12) 0.0053(13) -0.0036(12)
C24 0.0150(16) 0.0215(16) 0.0107(14) -0.0017(12) 0.0048(13) -0.0004(13)
C25 0.0173(16) 0.0152(15) 0.0096(14) -0.0017(11) 0.0061(12) -0.0012(12)
C26 0.0193(17) 0.0229(17) 0.0151(15) 0.0016(13) 0.0081(13) -0.0014(13)
C27 0.0206(18) 0.033(2) 0.0219(18) 0.0033(15) 0.0107(15) -0.0092(15)
C28 0.030(2) 0.0236(18) 0.0163(17) 0.0038(13) 0.0045(15) -0.0081(15)
C29 0.0226(18) 0.0192(17) 0.0207(17) 0.0041(14) 0.0026(15) 0.0002(14)
C30 0.0143(16) 0.0201(16) 0.0170(16) -0.0004(13) 0.0052(13) -0.0016(13)
C31 0.0156(15) 0.0132(15) 0.0179(15) -0.0004(12) 0.0096(13) 0.0006(12)
C32 0.0181(17) 0.035(2) 0.0152(16) 0.0028(14) 0.0081(14) 0.0013(14)
C33 0.0164(17) 0.040(2) 0.0284(19) 0.0050(16) 0.0147(15) 0.0043(15)
C34 0.0259(19) 0.035(2) 0.0252(18) 0.0011(15) 0.0203(16) 0.0051(15)
C35 0.027(2) 0.054(3) 0.0156(17) -0.0038(16) 0.0110(16) 0.0074(17)
C36 0.0147(17) 0.043(2) 0.0160(16) -0.0044(15) 0.0064(14) 0.0032(15)
B1 0.0178(19) 0.0225(19) 0.0157(18) -0.0036(14) 0.0060(16) -0.0068(15)
B2 0.0176(19) 0.029(2) 0.0142(18) -0.0022(15) 0.0063(15) 0.0009(16)
B3 0.0160(19) 0.026(2) 0.0149(18) 0.0009(15) 0.0053(15) 0.0060(15)
B4 0.0147(18) 0.0207(18) 0.0147(17) -0.0039(14) 0.0062(15) -0.0030(14)
B5 0.0155(19) 0.027(2) 0.0140(18) -0.0005(15) 0.0070(15) 0.0025(15)
B7 0.0180(19) 0.0211(19) 0.0209(19) 0.0008(15) 0.0079(16) -0.0009(15)
B8 0.0091(17) 0.0228(19) 0.0164(17) -0.0013(15) 0.0042(14) -0.0015(14)
B10 0.0151(18) 0.0184(18) 0.0178(18) -0.0017(14) 0.0074(15) 0.0010(14)

loop_
_atom_type_symbol
_atom_type_description
_atom_type_scat_dispersion_real
_atom_type_scat_dispersion_imag
_atom_type_scat_source
C C 0.0033 0.0016 'International Tables Vol C Tables 4.2.6.8 and 6.1.1.4'
H H 0.0000 0.0000 'International Tables Vol C Tables 4.2.6.8 and 6.1.1.4'
B B 0.0013 0.0007 'International Tables Vol C Tables 4.2.6.8 and 6.1.1.4'
P P 0.1023 0.0942 'International Tables Vol C Tables 4.2.6.8 and 6.1.1.4'
Pt Pt -1.7033 8.3905 'International Tables Vol C Tables 4.2.6.8 and 6.1.1.4'

loop_
_geom_angle_atom_site_label_1
_geom_angle_atom_site_label_2
_geom_angle_atom_site_label_3
_geom_angle
B4 Pt9 B8 47.82(13)
B4 Pt9 B10 47.61(13)
B8 Pt9 B10 84.87(13)
B4 Pt9 P91 127.51(10)
B8 Pt9 P91 92.41(9)
B10 Pt9 P91 174.62(10)
B4 Pt9 P92 136.38(10)
B8 Pt9 P92 175.42(9)
B10 Pt9 P92 97.66(9)
P91 Pt9 P92 85.38(3)
C11 P91 C17 105.76(14)
C11 P91 C23 106.09(13)
C17 P91 C23 103.43(14)
C11 P91 Pt9 123.31(10)
C17 P91 Pt9 108.84(10)
C23 P91 Pt9 107.71(10)
C25 P92 C31 104.68(13)
C25 P92 C24 103.30(13)
C31 P92 C24 106.25(14)
C25 P92 Pt9 114.84(10)
C31 P92 Pt9 119.09(10)
C24 P92 Pt9 107.30(10)
B2 C6 B5 62.7(2)
B2 C6 B7 62.6(2)
B5 C6 B7 111.5(3)
B2 C6 H6A 139.8(18)
B5 C6 H6A 100.1(18)
B7 C6 H6A 96.1(18)
B2 C6 H6B 107(2)
B5 C6 H6B 121(2)
B7 C6 H6B 112(2)
H6A C6 H6B 112(3)
C16 C11 C12 118.7(3)
C16 C11 P91 121.6(2)
C12 C11 P91 119.6(2)
C13 C12 C11 120.1(3)
C13 C12 H12 120.0
C11 C12 H12 120.0
C14 C13 C12 120.8(3)
C14 C13 H13 119.6
C12 C13 H13 119.6
C15 C14 C13 119.6(3)
C15 C14 H14 120.2
C13 C14 H14 120.2
C14 C15 C16 120.1(3)
C14 C15 H15 120.0
C16 C15 H15 120.0
C15 C16 C11 120.7(3)
C15 C16 H16 119.7
C11 C16 H16 119.7
C18 C17 C22 118.6(3)
C18 C17 P91 121.3(2)
C22 C17 P91 120.1(2)
C19 C18 C17 120.4(3)
C19 C18 H18 119.8
C17 C18 H18 119.8
C20 C19 C18 120.6(3)
C20 C19 H19 119.7
C18 C19 H19 119.7
C19 C20 C21 119.7(3)
C19 C20 H20 120.1
C21 C20 H20 120.1
C20 C21 C22 120.4(3)
C20 C21 H21 119.8
C22 C21 H21 119.8
C21 C22 C17 120.2(3)
C21 C22 H22 119.9
C17 C22 H22 119.9
C24 C23 P91 107.0(2)
C24 C23 H23A 110.3
P91 C23 H23A 110.3
C24 C23 H23B 110.3
P91 C23 H23B 110.3
H23A C23 H23B 108.6
C23 C24 P92 110.1(2)
C23 C24 H24A 109.6
P92 C24 H24A 109.6
C23 C24 H24B 109.6
P92 C24 H24B 109.6
H24A C24 H24B 108.2
C30 C25 C26 119.8(3)
C30 C25 P92 121.0(2)
C26 C25 P92 119.2(2)
C27 C26 C25 119.9(3)
C27 C26 H26 120.0
C25 C26 H26 120.0
C28 C27 C26 119.9(3)
C28 C27 H27 120.0
C26 C27 H27 120.0
C27 C28 C29 120.4(3)
C27 C28 H28 119.8
C29 C28 H28 119.8
C28 C29 C30 119.8(3)
C28 C29 H29 120.1
C30 C29 H29 120.1
C25 C30 C29 120.2(3)
C25 C30 H30 119.9
C29 C30 H30 119.9
C36 C31 C32 118.4(3)
C36 C31 P92 118.6(2)
C32 C31 P92 122.9(2)
C33 C32 C31 120.0(3)
C33 C32 H32 120.0
C31 C32 H32 120.0
C34 C33 C32 121.0(3)
C34 C33 H33 119.5
C32 C33 H33 119.5
C35 C34 C33 119.0(3)
C35 C34 H34 120.5
C33 C34 H34 120.5
C34 C35 C36 120.6(3)
C34 C35 H35 119.7
C36 C35 H35 119.7
C35 C36 C31 121.1(3)
C35 C36 H36 119.5
C31 C36 H36 119.5
B2 B1 B4 106.9(3)
B2 B1 B10 112.1(3)
B4 B1 B10 60.4(2)
B2 B1 B5 59.7(2)
B4 B1 B5 109.6(3)
B10 B1 B5 64.3(2)
B2 B1 B3 58.6(2)
B4 B1 B3 59.4(2)
B10 B1 B3 109.6(2)
B5 B1 B3 107.1(3)
B2 B1 H1 121.7
B4 B1 H1 122.3
B10 B1 H1 118.1
B5 B1 H1 120.5
B3 B1 H1 122.8
C6 B2 B3 112.7(3)
C6 B2 B1 112.3(3)
B3 B2 B1 62.3(2)
C6 B2 B5 60.7(2)
B3 B2 B5 111.4(3)
B1 B2 B5 61.4(2)
C6 B2 B7 60.8(2)
B3 B2 B7 61.5(2)
B1 B2 B7 111.0(3)
B5 B2 B7 108.5(3)
C6 B2 H2 119.2
B3 B2 H2 118.6
B1 B2 H2 119.0
B5 B2 H2 121.2
B7 B2 H2 121.2
B2 B3 B4 107.2(3)
B2 B3 B8 112.9(3)
B4 B3 B8 60.4(2)
B2 B3 B7 59.9(2)
B4 B3 B7 109.0(3)
B8 B3 B7 64.2(2)
B2 B3 B1 59.1(2)
B4 B3 B1 59.2(2)
B8 B3 B1 110.0(2)
B7 B3 B1 107.3(3)
B2 B3 H3 121.2
B4 B3 H3 122.6
B8 B3 H3 117.7
B7 B3 H3 120.7
B1 B3 H3 122.6
B1 B4 B3 61.4(2)
B1 B4 B8 111.4(3)
B3 B4 B8 59.8(2)
B1 B4 B10 60.4(2)
B3 B4 B10 111.3(3)
B8 B4 B10 115.2(3)
B1 B4 Pt9 121.6(2)
B3 B4 Pt9 120.4(2)
B8 B4 Pt9 67.39(16)
B10 B4 Pt9 68.20(16)
B1 B4 H4 118.7
B3 B4 H4 119.5
B8 B4 H4 119.0
B10 B4 H4 118.5
Pt9 B4 H4 108.8
C6 B5 B2 56.6(2)
C6 B5 B1 106.8(3)
B2 B5 B1 58.9(2)
C6 B5 B10 114.2(2)
B2 B5 B10 106.0(2)
B1 B5 B10 57.65(19)
C6 B5 H5 111.8
B2 B5 H5 141.4
B1 B5 H5 140.2
B10 B5 H5 111.8
C6 B5 H51 96.6(17)
B2 B5 H51 124.8(17)
B1 B5 H51 93.2(17)
B10 B5 H51 36.9(17)
H5 B5 H51 91.5
C6 B7 B2 56.5(2)
C6 B7 B3 106.6(3)
B2 B7 B3 58.6(2)
C6 B7 B8 115.5(3)
B2 B7 B8 106.1(3)
B3 B7 B8 57.33(19)
C6 B7 H7 111.4
B2 B7 H7 141.7
B3 B7 H7 140.9
B8 B7 H7 111.3
C6 B7 H78 95.5(14)
B2 B7 H78 128.8(14)
B3 B7 H78 99.6(14)
B8 B7 H78 43.7(14)
H7 B7 H78 85.8
B3 B8 B4 59.7(2)
B3 B8 B7 58.4(2)
B4 B8 B7 104.1(2)
B3 B8 Pt9 118.0(2)
B4 B8 Pt9 64.79(16)
B7 B8 Pt9 115.3(2)
B3 B8 H8 136.4
B4 B8 H8 141.7
B7 B8 H8 113.4
Pt9 B8 H8 104.2
B3 B8 H78 99.4(14)
B4 B8 H78 122.7(14)
B7 B8 H78 42.3(13)
Pt9 B8 H78 88.2(13)
H8 B8 H78 91.8
B4 B10 B1 59.3(2)
B4 B10 B5 104.0(2)
B1 B10 B5 58.05(19)
B4 B10 Pt9 64.18(15)
B1 B10 Pt9 117.0(2)
B5 B10 Pt9 116.1(2)
B4 B10 H10 142.0
B1 B10 H10 137.1
B5 B10 H10 113.1
Pt9 B10 H10 104.5
B4 B10 H51 122.0(18)
B1 B10 H51 97.3(18)
B5 B10 H51 40.8(18)
Pt9 B10 H51 90.1(18)
H10 B10 H51 92.6

loop_
_geom_bond_atom_site_label_1
_geom_bond_atom_site_label_2
_geom_bond_distance
Pt9 B4 2.178(3)
Pt9 B8 2.222(3)
Pt9 B10 2.247(3)
Pt9 P91 2.2810(8)
Pt9 P92 2.2869(8)
P91 C11 1.814(3)
P91 C17 1.818(3)
P91 C23 1.840(3)
P92 C25 1.824(3)
P92 C31 1.830(3)
P92 C24 1.848(3)
C6 B2 1.661(5)
C6 B5 1.734(5)
C6 B7 1.738(5)
C6 H6A 0.99(3)
C6 H6B 0.95(3)
C11 C16 1.392(4)
C11 C12 1.397(4)
C12 C13 1.384(4)
C12 H12 0.9500
C13 C14 1.382(5)
C13 H13 0.9500
C14 C15 1.380(5)
C14 H14 0.9500
C15 C16 1.390(4)
C15 H15 0.9500
C16 H16 0.9500
C17 C18 1.392(4)
C17 C22 1.400(4)
C18 C19 1.386(4)
C18 H18 0.9500
C19 C20 1.375(5)
C19 H19 0.9500
C20 C21 1.381(5)
C20 H20 0.9500
C21 C22 1.385(5)
C21 H21 0.9500
C22 H22 0.9500
C23 C24 1.528(4)
C23 H23A 0.9900
C23 H23B 0.9900
C24 H24A 0.9900
C24 H24B 0.9900
C25 C30 1.385(4)
C25 C26 1.392(4)
C26 C27 1.392(4)
C26 H26 0.9500
C27 C28 1.380(5)
C27 H27 0.9500
C28 C29 1.386(5)
C28 H28 0.9500
C29 C30 1.391(4)
C29 H29 0.9500
C30 H30 0.9500
C31 C36 1.385(4)
C31 C32 1.394(4)
C32 C33 1.387(4)
C32 H32 0.9500
C33 C34 1.379(4)
C33 H33 0.9500
C34 C35 1.378(5)
C34 H34 0.9500
C35 C36 1.379(5)
C35 H35 0.9500
C36 H36 0.9500
B1 B2 1.752(5)
B1 B4 1.767(5)
B1 B10 1.788(5)
B1 B5 1.796(5)
B1 B3 1.808(5)
B1 H1 1.1200
B2 B3 1.743(5)
B2 B5 1.767(5)
B2 B7 1.768(5)
B2 H2 1.1200
B3 B4 1.772(5)
B3 B8 1.774(5)
B3 B7 1.796(5)
B3 H3 1.1200
B4 B8 1.784(5)
B4 B10 1.787(5)
B4 H4 1.1200
B5 B10 1.907(5)
B5 H5 1.1200
B5 H51 1.27(4)
B7 B8 1.897(5)
B7 H7 1.1200
B7 H78 1.28(3)
B8 H8 1.1200
B8 H78 1.31(3)
B10 H10 1.1200
B10 H51 1.17(4)
